data_7244511
loop_
_publ_author_name
'Vorontsova, Svetlana K.'
'Zavarzin, Igor V.'
'Shirinian, Valerii Z.'
'Bozhenko, Eugene I.'
'Andreeva, Olga E.'
'Sorokin, Danila V.'
'Scherbakov, Alexander M.'
'Minyaev, Mikhail E.'

_publ_section_title
;
 Synthesis and crystal structures of D-annulated pentacyclic steroids:
 looking within and beyond AR signalling in prostate cancer
;
_journal_issue 11
_journal_name_full CrystEngComm
_journal_page_first 2089
_journal_page_last 2099
_journal_paper_doi 10.1039/D1CE01417J
_journal_volume 24
_journal_year 2022
_chemical_absolute_configuration synad
_chemical_formula_moiety 'C28 H32 Cl F O2'
_chemical_formula_sum 'C28 H32 Cl F O2'
_chemical_formula_weight 454.98
_space_group_crystal_system orthorhombic
_space_group_IT_number 19
_space_group_name_Hall 'P 2ac 2ab'
_space_group_name_H-M_alt 'P 21 21 21'
_atom_sites_solution_hydrogens geom
_atom_sites_solution_primary direct
_atom_sites_solution_secondary difmap
_audit_creation_method SHELXL-2018/3
_audit_update_record
;
2021-02-02 deposited with the CCDC.	2022-02-02 downloaded from the CCDC.
;
_cell_angle_alpha 90
_cell_angle_beta 90
_cell_angle_gamma 90
_cell_formula_units_Z 4
_cell_length_a 8.1994(2)
_cell_length_b 9.5995(2)
_cell_length_c 29.1554(7)
_cell_measurement_reflns_used 9061
_cell_measurement_temperature 100(2)
_cell_measurement_theta_max 35.30
_cell_measurement_theta_min 2.58
_cell_volume 2294.83(9)
_computing_cell_refinement 'SAINT (Bruker, 2019)'
_computing_data_collection '<i>APEX3</i> (Bruker, 2019)'
_computing_data_reduction 'SAINT (Bruker, 2019)'
_computing_molecular_graphics 'SHELXTL (Sheldrick, Acta Cryst., 2008, A64, 112-122)'
_computing_publication_material 'SHELXTL (Sheldrick, Acta Cryst., 2008, A64, 112-122)'
_computing_structure_refinement 'SHELXL-2018 (Sheldrick, Acta Cryst., 2015, C71, 3-8)'
_computing_structure_solution 'SHELXT, SHELXS-2013 (Sheldrick, Acta Cryst., 2015, A71, 3-8)'
_diffrn_ambient_temperature 100(2)
_diffrn_detector_area_resol_mean 7.31
_diffrn_measured_fraction_theta_full 1.000
_diffrn_measured_fraction_theta_max 1.000
_diffrn_measurement_device_type 'Bruker AXS D8 QUEST, Photon III detector'
_diffrn_measurement_method '\f and \w shutterless scans'
_diffrn_radiation_monochromator graphite
_diffrn_radiation_type MoK\a
_diffrn_radiation_wavelength 0.71073
_diffrn_reflns_av_R_equivalents 0.0479
_diffrn_reflns_av_unetI/netI 0.0318
_diffrn_reflns_Laue_measured_fraction_full 1.000
_diffrn_reflns_Laue_measured_fraction_max 1.000
_diffrn_reflns_limit_h_max 13
_diffrn_reflns_limit_h_min -13
_diffrn_reflns_limit_k_max 15
_diffrn_reflns_limit_k_min -15
_diffrn_reflns_limit_l_max 47
_diffrn_reflns_limit_l_min -47
_diffrn_reflns_number 81722
_diffrn_reflns_point_group_measured_fraction_full 1.000
_diffrn_reflns_point_group_measured_fraction_max 1.000
_diffrn_reflns_theta_full 25.242
_diffrn_reflns_theta_max 35.635
_diffrn_reflns_theta_min 2.234
_diffrn_source 'sealed X-Ray tube'
_diffrn_source_current 30
_diffrn_source_power 50
_diffrn_source_size '0.6 mm, fine-focus'
_exptl_absorpt_coefficient_mu 0.198
_exptl_absorpt_correction_T_max 0.7470
_exptl_absorpt_correction_T_min 0.6851
_exptl_absorpt_correction_type multi-scan
_exptl_absorpt_process_details 'SADABS 2016/2 (Krause et al., J. Appl. Cryst. 2015, 48, 3-10)'
_exptl_crystal_colour colourless
_exptl_crystal_density_diffrn 1.317
_exptl_crystal_density_method 'not measured'
_exptl_crystal_description block
_exptl_crystal_F_000 968
_exptl_crystal_size_max 0.35
_exptl_crystal_size_mid 0.20
_exptl_crystal_size_min 0.17
_refine_diff_density_max 0.351
_refine_diff_density_min -0.214
_refine_diff_density_rms 0.050
_refine_ls_abs_structure_details
;
 Flack x determined using 3603 quotients [(I+)-(I-)]/[(I+)+(I-)]
 (Parsons, Flack, Wagner, Acta Cryst., 2013, B69, 249-259).
;
_refine_ls_abs_structure_Flack -0.010(15)
_refine_ls_extinction_method none
_refine_ls_goodness_of_fit_ref 1.068
_refine_ls_hydrogen_treatment mixed
_refine_ls_matrix_type full
_refine_ls_number_parameters 311
_refine_ls_number_reflns 10589
_refine_ls_number_restraints 0
_refine_ls_restrained_S_all 1.068
_refine_ls_R_factor_all 0.0538
_refine_ls_R_factor_gt 0.0403
_refine_ls_shift/su_max 0.002
_refine_ls_shift/su_mean 0.000
_refine_ls_structure_factor_coef Fsqd
_refine_ls_weighting_details 'w=1/[\s^2^(Fo^2^)+(0.0492P)^2^+0.3380P] where P=(Fo^2^+2Fc^2^)/3'
_refine_ls_weighting_scheme calc
_refine_ls_wR_factor_gt 0.0945
_refine_ls_wR_factor_ref 0.1027
_reflns_Friedel_coverage 0.793
_reflns_Friedel_fraction_full 1.000
_reflns_Friedel_fraction_max 1.000
_reflns_number_gt 9139
_reflns_number_total 10589
_reflns_threshold_expression 'I > 2\s(I)'
_cod_data_source_file d1ce01417j3.cif
_cod_data_source_block 2c
_cod_depositor_comments 'Adding full bibliography for 7244501--7244512.cif.'
_cod_database_code 7244511
_shelx_shelxl_version_number 2018/3
_shelx_space_group_comment
;
The symmetry employed for this shelxl refinement is uniquely defined
by the following loop, which should always be used as a source of
symmetry information in preference to the above space-group names.
They are only intended as comments.
;
_shelx_estimated_absorpt_t_min 0.934
_shelx_estimated_absorpt_t_max 0.967

loop_
_space_group_symop_operation_xyz
'x, y, z'
'x+1/2, -y+1/2, -z'
'-x, y+1/2, -z+1/2'
'-x+1/2, -y, z+1/2'

loop_
_atom_site_label
_atom_site_type_symbol
_atom_site_fract_x
_atom_site_fract_y
_atom_site_fract_z
_atom_site_U_iso_or_equiv
_atom_site_adp_type
_atom_site_occupancy
_atom_site_site_symmetry_order
_atom_site_calc_flag
_atom_site_refinement_flags_posn
_atom_site_refinement_flags_adp
_atom_site_refinement_flags_occupancy
_atom_site_disorder_assembly
_atom_site_disorder_group
Cl1 Cl 0.37123(5) 0.73358(4) 0.73118(2) 0.02500(8) Uani 1 1 d . . . . .
C1 C 0.7607(3) 0.14660(17) 0.57905(7) 0.0320(4) Uani 1 1 d . . . . .
H1A H 0.7829(5) 0.1167(6) 0.6094(6) 0.038 Uiso 1 1 calc R U . . .
H1B H 0.646(2) 0.1407(2) 0.57438(11) 0.038 Uiso 1 1 calc R U . . .
C2 C 0.8467(3) 0.04867(18) 0.54530(7) 0.0353(4) Uani 1 1 d . . . . .
H2A H 0.967(2) 0.04888(18) 0.55151(14) 0.042 Uiso 1 1 calc R U . . .
H2B H 0.8053(8) -0.0491(19) 0.54964(11) 0.042 Uiso 1 1 calc R U . . .
C3 C 0.8156(2) 0.09470(19) 0.49696(7) 0.0291(4) Uani 1 1 d . . . . .
O1 O 0.79329(19) 0.01220(17) 0.46540(6) 0.0420(4) Uani 1 1 d . . . . .
C4 C 0.82175(19) 0.24501(19) 0.48916(5) 0.0236(3) Uani 1 1 d . . . . .
H4 H 0.82164(19) 0.2788(8) 0.4579(7) 0.028 Uiso 1 1 calc R U . . .
C5 C 0.82753(18) 0.33832(16) 0.52351(5) 0.0187(2) Uani 1 1 d . . . . .
C6 C 0.8512(2) 0.49095(17) 0.51344(5) 0.0233(3) Uani 1 1 d . . . . .
H6B H 0.8474(2) 0.5055(3) 0.4807(6) 0.028 Uiso 1 1 calc R U . . .
H6A H 0.9576(19) 0.5194(5) 0.52411(19) 0.028 Uiso 1 1 calc R U . . .
C7 C 0.7206(2) 0.58131(16) 0.53654(5) 0.0220(3) Uani 1 1 d . . . . .
H7A H 0.7471(5) 0.6804(16) 0.53184(9) 0.026 Uiso 1 1 calc R U . . .
H7B H 0.6140(17) 0.5630(3) 0.5221(2) 0.026 Uiso 1 1 calc R U . . .
C8 C 0.70920(18) 0.55143(15) 0.58793(5) 0.0175(2) Uani 1 1 d . . . . .
H8 H 0.811(2) 0.5812(7) 0.6029(3) 0.021 Uiso 1 1 calc R U . . .
C9 C 0.68286(18) 0.39391(14) 0.59660(5) 0.0165(2) Uani 1 1 d . . . . .
H9 H 0.577(2) 0.3695(5) 0.5816(3) 0.020 Uiso 1 1 calc R U . . .
C10 C 0.81429(19) 0.29926(15) 0.57385(5) 0.0191(2) Uani 1 1 d . . . . .
C11 C 0.6601(2) 0.36347(16) 0.64814(5) 0.0216(3) Uani 1 1 d . . . . .
H11B H 0.6401(4) 0.2660(17) 0.65235(9) 0.026 Uiso 1 1 calc R U . . .
H11A H 0.7583(17) 0.3867(4) 0.6642(3) 0.026 Uiso 1 1 calc R U . . .
C12 C 0.5174(2) 0.44702(15) 0.66844(5) 0.0205(3) Uani 1 1 d . . . . .
H12B H 0.4152(17) 0.4190(5) 0.6536(2) 0.025 Uiso 1 1 calc R U . . .
H12A H 0.5080(3) 0.4274(4) 0.7014(5) 0.025 Uiso 1 1 calc R U . . .
C13 C 0.54589(17) 0.60256(15) 0.66112(5) 0.0171(2) Uani 1 1 d . . . . .
C14 C 0.56575(18) 0.62964(14) 0.60929(5) 0.0167(2) Uani 1 1 d . . . . .
H14 H 0.468(2) 0.5936(8) 0.5947(3) 0.020 Uiso 1 1 calc R U . . .
C15 C 0.5568(2) 0.78892(15) 0.60536(6) 0.0240(3) Uani 1 1 d . . . . .
H15B H 0.5195(7) 0.8165(5) 0.5750(5) 0.029 Uiso 1 1 calc R U . . .
H15A H 0.6631(18) 0.8306(7) 0.61099(11) 0.029 Uiso 1 1 calc R U . . .
C16 C 0.43231(19) 0.83445(15) 0.64271(6) 0.0207(3) Uani 1 1 d . . . . .
H16 H 0.4794(11) 0.9104(17) 0.6627(5) 0.025 Uiso 1 1 calc R U . . .
C17 C 0.39969(18) 0.70033(14) 0.67103(5) 0.0169(2) Uani 1 1 d . . . . .
C18 C 0.23218(18) 0.64749(15) 0.65339(5) 0.0185(2) Uani 1 1 d . . . . .
O2 O 0.15552(15) 0.55294(12) 0.66985(4) 0.0248(2) Uani 1 1 d . . . . .
C19 C 0.17892(19) 0.73915(16) 0.61374(5) 0.0217(3) Uani 1 1 d . . . . .
H19A H 0.0600(19) 0.7501(2) 0.61332(5) 0.026 Uiso 1 1 calc R U . . .
H19B H 0.2144(6) 0.6999(7) 0.5843(5) 0.026 Uiso 1 1 calc R U . . .
C20 C 0.2632(2) 0.87855(15) 0.62308(5) 0.0216(3) Uani 1 1 d . . . . .
H20 H 0.2788(4) 0.9288(12) 0.5940(7) 0.026 Uiso 1 1 calc R U . . .
C21 C 0.9830(2) 0.3203(2) 0.59603(6) 0.0314(4) Uani 1 1 d . . . . .
H21A H 1.0191(11) 0.4149(16) 0.5909(5) 0.047 Uiso 1 1 calc R U . . .
H21B H 1.0602(13) 0.2563(16) 0.5825(5) 0.047 Uiso 1 1 calc R U . . .
H21C H 0.9756(5) 0.3029(18) 0.6286(5) 0.047 Uiso 1 1 calc R U . . .
C22 C 0.6936(2) 0.6522(2) 0.68910(6) 0.0294(3) Uani 1 1 d . . . . .
H22A H 0.7003(11) 0.7540(16) 0.6878(5) 0.044 Uiso 1 1 calc R U . . .
H22B H 0.7934(16) 0.6117(15) 0.6763(4) 0.044 Uiso 1 1 calc R U . . .
H22C H 0.6812(10) 0.6224(15) 0.7211(5) 0.044 Uiso 1 1 calc R U . . .
C23 C 0.1720(2) 0.97071(15) 0.65661(5) 0.0204(3) Uani 1 1 d . . . . .
C24 C 0.2273(2) 1.10581(16) 0.66400(5) 0.0217(3) Uani 1 1 d . . . . .
F1 F 0.35625(15) 1.14955(10) 0.63844(4) 0.0322(2) Uani 1 1 d . . . . .
C25 C 0.1580(2) 1.19815(16) 0.69451(5) 0.0238(3) Uani 1 1 d . . . . .
H25 H 0.2027(11) 1.292(2) 0.69858(11) 0.029 Uiso 1 1 calc R U . . .
C26 C 0.0230(2) 1.15408(18) 0.71930(6) 0.0245(3) Uani 1 1 d . . . . .
H26 H -0.0271(13) 1.2147(15) 0.7403(5) 0.029 Uiso 1 1 calc R U . . .
C27 C -0.0381(2) 1.02039(18) 0.71308(6) 0.0262(3) Uani 1 1 d . . . . .
H27 H -0.129(2) 0.9911(8) 0.7297(4) 0.031 Uiso 1 1 calc R U . . .
C28 C 0.0359(2) 0.93020(16) 0.68208(6) 0.0236(3) Uani 1 1 d . . . . .
H28 H -0.0088(11) 0.835(2) 0.67800(11) 0.028 Uiso 1 1 calc R U . . .

loop_
_atom_site_aniso_label
_atom_site_aniso_U_11
_atom_site_aniso_U_22
_atom_site_aniso_U_33
_atom_site_aniso_U_23
_atom_site_aniso_U_13
_atom_site_aniso_U_12
Cl1 0.02640(17) 0.02943(17) 0.01916(14) -0.00814(13) 0.00333(13) -0.00086(14)
C1 0.0430(10) 0.0194(7) 0.0338(9) 0.0008(6) 0.0184(8) 0.0047(7)
C2 0.0463(11) 0.0199(7) 0.0396(10) -0.0019(7) 0.0198(9) 0.0046(7)
C3 0.0190(7) 0.0309(8) 0.0373(9) -0.0155(7) 0.0081(6) -0.0014(6)
O1 0.0289(7) 0.0420(8) 0.0551(9) -0.0299(7) 0.0030(6) -0.0012(6)
C4 0.0192(6) 0.0326(8) 0.0189(6) -0.0065(6) 0.0000(5) 0.0026(6)
C5 0.0153(6) 0.0242(6) 0.0167(5) -0.0021(5) 0.0014(5) 0.0009(5)
C6 0.0248(7) 0.0257(7) 0.0194(6) 0.0018(5) 0.0079(6) 0.0020(6)
C7 0.0246(7) 0.0217(6) 0.0198(6) 0.0040(5) 0.0059(5) 0.0020(5)
C8 0.0168(6) 0.0181(5) 0.0177(6) -0.0013(5) 0.0020(5) -0.0010(5)
C9 0.0171(6) 0.0175(5) 0.0150(5) 0.0002(4) 0.0005(4) 0.0012(4)
C10 0.0202(6) 0.0209(6) 0.0160(6) -0.0006(5) 0.0018(5) 0.0037(5)
C11 0.0253(7) 0.0239(6) 0.0157(6) 0.0036(5) 0.0025(5) 0.0072(5)
C12 0.0245(7) 0.0205(6) 0.0163(6) 0.0032(5) 0.0042(5) 0.0045(5)
C13 0.0155(6) 0.0199(6) 0.0158(6) -0.0029(5) -0.0001(4) -0.0011(5)
C14 0.0177(6) 0.0157(5) 0.0167(5) 0.0002(4) 0.0034(5) -0.0012(4)
C15 0.0254(7) 0.0163(6) 0.0305(8) 0.0014(5) 0.0119(6) -0.0018(5)
C16 0.0213(6) 0.0148(5) 0.0259(7) -0.0024(5) 0.0062(5) -0.0030(5)
C17 0.0171(6) 0.0175(5) 0.0161(5) -0.0029(4) 0.0017(4) -0.0024(4)
C18 0.0180(6) 0.0164(5) 0.0210(6) -0.0046(5) 0.0030(5) -0.0013(5)
O2 0.0220(5) 0.0192(5) 0.0333(6) -0.0028(4) 0.0050(5) -0.0051(4)
C19 0.0214(6) 0.0220(6) 0.0218(6) -0.0040(5) -0.0010(5) 0.0015(5)
C20 0.0266(7) 0.0177(6) 0.0204(6) 0.0004(5) 0.0051(5) 0.0021(5)
C21 0.0219(7) 0.0509(11) 0.0215(7) -0.0047(7) -0.0032(6) 0.0141(7)
C22 0.0204(7) 0.0414(9) 0.0266(7) -0.0135(7) -0.0039(6) -0.0002(7)
C23 0.0240(7) 0.0173(5) 0.0200(6) 0.0022(5) 0.0038(5) 0.0028(5)
C24 0.0258(7) 0.0172(6) 0.0221(6) 0.0029(5) 0.0053(5) 0.0022(5)
F1 0.0388(6) 0.0185(4) 0.0393(6) 0.0016(4) 0.0185(5) -0.0031(4)
C25 0.0301(8) 0.0184(6) 0.0229(7) -0.0006(5) 0.0001(6) 0.0036(5)
C26 0.0274(7) 0.0259(7) 0.0201(6) -0.0019(5) 0.0014(6) 0.0076(6)
C27 0.0247(7) 0.0290(7) 0.0249(7) 0.0012(6) 0.0070(6) 0.0034(6)
C28 0.0233(7) 0.0214(6) 0.0260(7) 0.0005(5) 0.0046(6) 0.0016(5)

loop_
_atom_type_symbol
_atom_type_description
_atom_type_scat_dispersion_real
_atom_type_scat_dispersion_imag
_atom_type_scat_source
C C 0.0033 0.0016 'International Tables Vol C Tables 4.2.6.8 and 6.1.1.4'
H H 0.0000 0.0000 'International Tables Vol C Tables 4.2.6.8 and 6.1.1.4'
O O 0.0106 0.0060 'International Tables Vol C Tables 4.2.6.8 and 6.1.1.4'
F F 0.0171 0.0103 'International Tables Vol C Tables 4.2.6.8 and 6.1.1.4'
Cl Cl 0.1484 0.1585 'International Tables Vol C Tables 4.2.6.8 and 6.1.1.4'

loop_
_geom_angle_atom_site_label_1
_geom_angle_atom_site_label_2
_geom_angle_atom_site_label_3
_geom_angle
_geom_angle_site_symmetry_1
_geom_angle_site_symmetry_3
_geom_angle_publ_flag
C2 C1 C10 112.94(14) . . ?
C2 C1 H1A 109.0 . . ?
C10 C1 H1A 109.0 . . ?
C2 C1 H1B 109.0 . . ?
C10 C1 H1B 109.0 . . ?
H1A C1 H1B 107.8 . . ?
C3 C2 C1 110.16(16) . . ?
C3 C2 H2A 109.6 . . ?
C1 C2 H2A 109.6 . . ?
C3 C2 H2B 109.6 . . ?
C1 C2 H2B 109.6 . . ?
H2A C2 H2B 108.1 . . ?
O1 C3 C4 121.69(19) . . ?
O1 C3 C2 122.68(19) . . ?
C4 C3 C2 115.56(14) . . ?
C5 C4 C3 122.89(15) . . ?
C5 C4 H4 118.6 . . ?
C3 C4 H4 118.6 . . ?
C4 C5 C6 120.47(14) . . ?
C4 C5 C10 123.57(15) . . ?
C6 C5 C10 115.95(12) . . ?
C5 C6 C7 111.97(13) . . ?
C5 C6 H6B 109.2 . . ?
C7 C6 H6B 109.2 . . ?
C5 C6 H6A 109.2 . . ?
C7 C6 H6A 109.2 . . ?
H6B C6 H6A 107.9 . . ?
C8 C7 C6 111.52(13) . . ?
C8 C7 H7A 109.3 . . ?
C6 C7 H7A 109.3 . . ?
C8 C7 H7B 109.3 . . ?
C6 C7 H7B 109.3 . . ?
H7A C7 H7B 108.0 . . ?
C14 C8 C7 110.76(12) . . ?
C14 C8 C9 107.81(11) . . ?
C7 C8 C9 110.61(12) . . ?
C14 C8 H8 109.2 . . ?
C7 C8 H8 109.2 . . ?
C9 C8 H8 109.2 . . ?
C11 C9 C8 111.17(12) . . ?
C11 C9 C10 112.84(11) . . ?
C8 C9 C10 113.80(12) . . ?
C11 C9 H9 106.1 . . ?
C8 C9 H9 106.1 . . ?
C10 C9 H9 106.1 . . ?
C5 C10 C1 110.55(13) . . ?
C5 C10 C21 108.00(13) . . ?
C1 C10 C21 109.89(15) . . ?
C5 C10 C9 108.48(12) . . ?
C1 C10 C9 108.43(12) . . ?
C21 C10 C9 111.48(12) . . ?
C12 C11 C9 111.62(12) . . ?
C12 C11 H11B 109.3 . . ?
C9 C11 H11B 109.3 . . ?
C12 C11 H11A 109.3 . . ?
C9 C11 H11A 109.3 . . ?
H11B C11 H11A 108.0 . . ?
C13 C12 C11 109.90(13) . . ?
C13 C12 H12B 109.7 . . ?
C11 C12 H12B 109.7 . . ?
C13 C12 H12A 109.7 . . ?
C11 C12 H12A 109.7 . . ?
H12B C12 H12A 108.2 . . ?
C12 C13 C22 110.46(14) . . ?
C12 C13 C14 108.55(11) . . ?
C22 C13 C14 112.65(13) . . ?
C12 C13 C17 116.63(12) . . ?
C22 C13 C17 108.85(12) . . ?
C14 C13 C17 99.34(11) . . ?
C8 C14 C15 119.72(12) . . ?
C8 C14 C13 113.45(12) . . ?
C15 C14 C13 103.65(12) . . ?
C8 C14 H14 106.4 . . ?
C15 C14 H14 106.4 . . ?
C13 C14 H14 106.4 . . ?
C14 C15 C16 105.01(12) . . ?
C14 C15 H15B 110.7 . . ?
C16 C15 H15B 110.7 . . ?
C14 C15 H15A 110.7 . . ?
C16 C15 H15A 110.7 . . ?
H15B C15 H15A 108.8 . . ?
C17 C16 C15 104.62(11) . . ?
C17 C16 C20 105.50(12) . . ?
C15 C16 C20 113.77(14) . . ?
C17 C16 H16 110.9 . . ?
C15 C16 H16 110.9 . . ?
C20 C16 H16 110.9 . . ?
C13 C17 C18 115.14(11) . . ?
C13 C17 C16 105.65(11) . . ?
C18 C17 C16 104.31(12) . . ?
C13 C17 Cl1 112.95(10) . . ?
C18 C17 Cl1 105.46(9) . . ?
C16 C17 Cl1 113.20(10) . . ?
O2 C18 C19 126.21(15) . . ?
O2 C18 C17 125.19(14) . . ?
C19 C18 C17 108.53(12) . . ?
C18 C19 C20 103.99(12) . . ?
C18 C19 H19A 111.0 . . ?
C20 C19 H19A 111.0 . . ?
C18 C19 H19B 111.0 . . ?
C20 C19 H19B 111.0 . . ?
H19A C19 H19B 109.0 . . ?
C23 C20 C19 113.73(13) . . ?
C23 C20 C16 111.12(13) . . ?
C19 C20 C16 103.27(12) . . ?
C23 C20 H20 109.5 . . ?
C19 C20 H20 109.5 . . ?
C16 C20 H20 109.5 . . ?
C10 C21 H21A 109.5 . . ?
C10 C21 H21B 109.5 . . ?
H21A C21 H21B 109.5 . . ?
C10 C21 H21C 109.5 . . ?
H21A C21 H21C 109.5 . . ?
H21B C21 H21C 109.5 . . ?
C13 C22 H22A 109.5 . . ?
C13 C22 H22B 109.5 . . ?
H22A C22 H22B 109.5 . . ?
C13 C22 H22C 109.5 . . ?
H22A C22 H22C 109.5 . . ?
H22B C22 H22C 109.5 . . ?
C24 C23 C28 115.98(14) . . ?
C24 C23 C20 118.91(14) . . ?
C28 C23 C20 125.09(14) . . ?
F1 C24 C25 118.42(14) . . ?
F1 C24 C23 117.16(13) . . ?
C25 C24 C23 124.40(15) . . ?
C24 C25 C26 117.98(15) . . ?
C24 C25 H25 121.0 . . ?
C26 C25 H25 121.0 . . ?
C25 C26 C27 120.07(15) . . ?
C25 C26 H26 120.0 . . ?
C27 C26 H26 120.0 . . ?
C26 C27 C28 120.15(16) . . ?
C26 C27 H27 119.9 . . ?
C28 C27 H27 119.9 . . ?
C27 C28 C23 121.42(15) . . ?
C27 C28 H28 119.3 . . ?
C23 C28 H28 119.3 . . ?

loop_
_geom_bond_atom_site_label_1
_geom_bond_atom_site_label_2
_geom_bond_distance
_geom_bond_site_symmetry_2
_geom_bond_publ_flag
Cl1 C17 1.7976(14) . ?
C1 C2 1.533(2) . ?
C1 C10 1.537(2) . ?
C1 H1A 0.949(18) . ?
C1 H1B 0.949(18) . ?
C2 C3 1.499(3) . ?
C2 H2A 1.01(2) . ?
C2 H2B 1.01(2) . ?
C3 O1 1.228(2) . ?
C3 C4 1.462(3) . ?
C4 C5 1.344(2) . ?
C4 H4 0.97(2) . ?
C5 C6 1.507(2) . ?
C5 C10 1.519(2) . ?
C6 C7 1.534(2) . ?
C6 H6B 0.965(17) . ?
C6 H6A 0.965(17) . ?
C7 C8 1.528(2) . ?
C7 H7A 0.986(16) . ?
C7 H7B 0.986(16) . ?
C8 C14 1.528(2) . ?
C8 C9 1.5483(19) . ?
C8 H8 0.98(2) . ?
C9 C11 1.542(2) . ?
C9 C10 1.558(2) . ?
C9 H9 1.00(2) . ?
C10 C21 1.541(2) . ?
C11 C12 1.537(2) . ?
C11 H11B 0.958(16) . ?
C11 H11A 0.958(16) . ?
C12 C13 1.526(2) . ?
C12 H12B 0.981(16) . ?
C12 H12A 0.981(16) . ?
C13 C22 1.536(2) . ?
C13 C14 1.542(2) . ?
C13 C17 1.550(2) . ?
C14 C15 1.535(2) . ?
C14 H14 0.97(2) . ?
C15 C16 1.555(2) . ?
C15 H15B 0.973(16) . ?
C15 H15A 0.973(17) . ?
C16 C17 1.553(2) . ?
C16 C20 1.559(2) . ?
C16 H16 1.01(2) . ?
C17 C18 1.552(2) . ?
C18 O2 1.2038(18) . ?
C18 C19 1.517(2) . ?
C19 C20 1.530(2) . ?
C19 H19A 0.981(16) . ?
C19 H19B 0.981(16) . ?
C20 C23 1.516(2) . ?
C20 H20 0.98(2) . ?
C21 H21A 0.966(15) . ?
C21 H21B 0.966(15) . ?
C21 H21C 0.966(15) . ?
C22 H22A 0.980(15) . ?
C22 H22B 0.980(15) . ?
C22 H22C 0.980(15) . ?
C23 C24 1.391(2) . ?
C23 C28 1.396(2) . ?
C24 F1 1.3597(19) . ?
C24 C25 1.379(2) . ?
C25 C26 1.388(2) . ?
C25 H25 0.98(2) . ?
C26 C27 1.390(3) . ?
C26 H26 0.94(2) . ?
C27 C28 1.391(2) . ?
C27 H27 0.93(2) . ?
C28 H28 0.99(2) . ?

loop_
_geom_torsion_atom_site_label_1
_geom_torsion_atom_site_label_2
_geom_torsion_atom_site_label_3
_geom_torsion_atom_site_label_4
_geom_torsion
_geom_torsion_site_symmetry_1
_geom_torsion_site_symmetry_2
_geom_torsion_site_symmetry_3
_geom_torsion_site_symmetry_4
_geom_torsion_publ_flag
C10 C1 C2 C3 -57.9(2) . . . . ?
C1 C2 C3 O1 -141.92(19) . . . . ?
C1 C2 C3 C4 41.1(2) . . . . ?
O1 C3 C4 C5 172.25(16) . . . . ?
C2 C3 C4 C5 -10.7(2) . . . . ?
C3 C4 C5 C6 173.62(15) . . . . ?
C3 C4 C5 C10 -5.2(2) . . . . ?
C4 C5 C6 C7 127.75(15) . . . . ?
C10 C5 C6 C7 -53.31(19) . . . . ?
C5 C6 C7 C8 53.05(19) . . . . ?
C6 C7 C8 C14 -173.44(13) . . . . ?
C6 C7 C8 C9 -53.97(17) . . . . ?
C14 C8 C9 C11 -55.12(15) . . . . ?
C7 C8 C9 C11 -176.35(13) . . . . ?
C14 C8 C9 C10 176.14(12) . . . . ?
C7 C8 C9 C10 54.91(16) . . . . ?
C4 C5 C10 C1 -11.1(2) . . . . ?
C6 C5 C10 C1 170.05(14) . . . . ?
C4 C5 C10 C21 109.21(17) . . . . ?
C6 C5 C10 C21 -69.69(17) . . . . ?
C4 C5 C10 C9 -129.83(15) . . . . ?
C6 C5 C10 C9 51.27(17) . . . . ?
C2 C1 C10 C5 42.2(2) . . . . ?
C2 C1 C10 C21 -76.9(2) . . . . ?
C2 C1 C10 C9 161.02(16) . . . . ?
C11 C9 C10 C5 -179.66(12) . . . . ?
C8 C9 C10 C5 -51.78(16) . . . . ?
C11 C9 C10 C1 60.24(17) . . . . ?
C8 C9 C10 C1 -171.88(14) . . . . ?
C11 C9 C10 C21 -60.86(18) . . . . ?
C8 C9 C10 C21 67.02(16) . . . . ?
C8 C9 C11 C12 56.88(17) . . . . ?
C10 C9 C11 C12 -173.87(13) . . . . ?
C9 C11 C12 C13 -57.82(17) . . . . ?
C11 C12 C13 C22 -66.40(16) . . . . ?
C11 C12 C13 C14 57.57(16) . . . . ?
C11 C12 C13 C17 168.66(12) . . . . ?
C7 C8 C14 C15 -57.79(18) . . . . ?
C9 C8 C14 C15 -178.93(13) . . . . ?
C7 C8 C14 C13 179.27(12) . . . . ?
C9 C8 C14 C13 58.13(15) . . . . ?
C12 C13 C14 C8 -60.17(15) . . . . ?
C22 C13 C14 C8 62.48(16) . . . . ?
C17 C13 C14 C8 177.53(11) . . . . ?
C12 C13 C14 C15 168.42(13) . . . . ?
C22 C13 C14 C15 -68.93(16) . . . . ?
C17 C13 C14 C15 46.12(13) . . . . ?
C8 C14 C15 C16 -162.56(13) . . . . ?
C13 C14 C15 C16 -34.96(16) . . . . ?
C14 C15 C16 C17 9.14(17) . . . . ?
C14 C15 C16 C20 -105.49(15) . . . . ?
C12 C13 C17 C18 -42.25(18) . . . . ?
C22 C13 C17 C18 -168.00(13) . . . . ?
C14 C13 C17 C18 74.06(14) . . . . ?
C12 C13 C17 C16 -156.76(13) . . . . ?
C22 C13 C17 C16 77.48(15) . . . . ?
C14 C13 C17 C16 -40.46(13) . . . . ?
C12 C13 C17 Cl1 78.98(14) . . . . ?
C22 C13 C17 Cl1 -46.77(15) . . . . ?
C14 C13 C17 Cl1 -164.71(9) . . . . ?
C15 C16 C17 C13 19.81(16) . . . . ?
C20 C16 C17 C13 140.12(12) . . . . ?
C15 C16 C17 C18 -101.97(13) . . . . ?
C20 C16 C17 C18 18.33(14) . . . . ?
C15 C16 C17 Cl1 143.91(11) . . . . ?
C20 C16 C17 Cl1 -95.78(12) . . . . ?
C13 C17 C18 O2 72.43(19) . . . . ?
C16 C17 C18 O2 -172.28(14) . . . . ?
Cl1 C17 C18 O2 -52.78(17) . . . . ?
C13 C17 C18 C19 -110.23(14) . . . . ?
C16 C17 C18 C19 5.06(14) . . . . ?
Cl1 C17 C18 C19 124.55(11) . . . . ?
O2 C18 C19 C20 150.49(15) . . . . ?
C17 C18 C19 C20 -26.81(15) . . . . ?
C18 C19 C20 C23 -83.00(15) . . . . ?
C18 C19 C20 C16 37.54(14) . . . . ?
C17 C16 C20 C23 87.43(14) . . . . ?
C15 C16 C20 C23 -158.47(12) . . . . ?
C17 C16 C20 C19 -34.87(14) . . . . ?
C15 C16 C20 C19 79.23(14) . . . . ?
C19 C20 C23 C24 -173.14(14) . . . . ?
C16 C20 C23 C24 70.85(18) . . . . ?
C19 C20 C23 C28 8.2(2) . . . . ?
C16 C20 C23 C28 -107.78(18) . . . . ?
C28 C23 C24 F1 -177.74(14) . . . . ?
C20 C23 C24 F1 3.5(2) . . . . ?
C28 C23 C24 C25 0.7(2) . . . . ?
C20 C23 C24 C25 -178.08(16) . . . . ?
F1 C24 C25 C26 177.84(15) . . . . ?
C23 C24 C25 C26 -0.6(3) . . . . ?
C24 C25 C26 C27 0.1(2) . . . . ?
C25 C26 C27 C28 0.1(3) . . . . ?
C26 C27 C28 C23 0.0(3) . . . . ?
C24 C23 C28 C27 -0.4(2) . . . . ?
C20 C23 C28 C27 178.29(16) . . . . ?
